data_2213929
loop_
_publ_author_name
'H\"okelek, Tuncer'
'Sefero\(glu, Zeynel'
'\,Sahin, Ertan'
'Kaynak, Filiz Bet\"ul'

_publ_section_title
;
 3-(6-Methoxybenzothiazol-2-yldiazenyl)-1-methyl-2-phenyl-1<i>H</i>-indole
;
_journal_coeditor_code PR2007
_journal_issue 6
_journal_name_full 'Acta Crystallographica Section E'
_journal_page_first o2837
_journal_page_last o2839
_journal_paper_doi 10.1107/S1600536807021708
_journal_volume 63
_journal_year 2007
_chemical_formula_iupac 'C23 H18 N4 O S'
_chemical_formula_moiety 'C23 H18 N4 O S'
_chemical_formula_sum 'C23 H18 N4 O S'
_chemical_formula_weight 398.48
_chemical_name_systematic
;
3-(6-Methoxybenzothiazol-2-yldiazenyl)-1-methyl-2-phenyl-1<i>H</i>-indole
;
_space_group_IT_number 14
_symmetry_cell_setting monoclinic
_symmetry_space_group_name_Hall '-P 2ybc'
_symmetry_space_group_name_H-M 'P 1 21/c 1'
_atom_sites_solution_hydrogens geom
_atom_sites_solution_primary direct
_atom_sites_solution_secondary difmap
_audit_creation_method SHELXL-97
_cell_angle_alpha 90.00
_cell_angle_beta 99.70(2)
_cell_angle_gamma 90.00
_cell_formula_units_Z 4
_cell_length_a 7.3672(2)
_cell_length_b 17.9326(5)
_cell_length_c 15.0284(3)
_cell_measurement_reflns_used 9641
_cell_measurement_temperature 294(2)
_cell_measurement_theta_max 30.5214
_cell_measurement_theta_min 2.2713
_cell_volume 1957.06(14)
_computing_cell_refinement CrystalClear
_computing_data_collection 'CrystalClear (Rigaku/MSC, 2005)'
_computing_data_reduction CrystalClear
_computing_molecular_graphics 'ORTEP-3 for Windows (Farrugia, 1997)'
_computing_publication_material 'WinGX (Farrugia, 1999)'
_computing_structure_refinement 'SHELXL97 (Sheldrick, 1997)'
_computing_structure_solution 'SHELXS97 (Sheldrick, 1997)'
_diffrn_ambient_temperature 294(2)
_diffrn_measured_fraction_theta_full 0.986
_diffrn_measured_fraction_theta_max 0.986
_diffrn_measurement_device_type 'Rigaku R-AXIS RAPID-S'
_diffrn_measurement_method \w
_diffrn_radiation_monochromator graphite
_diffrn_radiation_source 'fine-focus sealed tube'
_diffrn_radiation_type MoK\a
_diffrn_radiation_wavelength 0.71073
_diffrn_reflns_av_R_equivalents 0.0650
_diffrn_reflns_av_sigmaI/netI 0.0319
_diffrn_reflns_limit_h_max 10
_diffrn_reflns_limit_h_min -10
_diffrn_reflns_limit_k_max 25
_diffrn_reflns_limit_k_min -24
_diffrn_reflns_limit_l_max 21
_diffrn_reflns_limit_l_min -21
_diffrn_reflns_number 58037
_diffrn_reflns_theta_full 30.74
_diffrn_reflns_theta_max 30.74
_diffrn_reflns_theta_min 2.66
_diffrn_standards_decay_% 0
_diffrn_standards_interval_count 0
_diffrn_standards_interval_time 0
_diffrn_standards_number 0
_exptl_absorpt_coefficient_mu 0.188
_exptl_absorpt_correction_T_max 0.9624
_exptl_absorpt_correction_T_min 0.9272
_exptl_absorpt_correction_type multi-scan
_exptl_absorpt_process_details '(Blessing, 1995)'
_exptl_crystal_colour red
_exptl_crystal_density_diffrn 1.352
_exptl_crystal_density_method 'not measured'
_exptl_crystal_description prism
_exptl_crystal_F_000 832
_exptl_crystal_size_max 0.35
_exptl_crystal_size_mid 0.25
_exptl_crystal_size_min 0.15
_refine_diff_density_max 0.150
_refine_diff_density_min -0.260
_refine_ls_extinction_method none
_refine_ls_goodness_of_fit_ref 1.061
_refine_ls_hydrogen_treatment constr
_refine_ls_matrix_type full
_refine_ls_number_parameters 264
_refine_ls_number_reflns 6030
_refine_ls_number_restraints 0
_refine_ls_restrained_S_all 1.061
_refine_ls_R_factor_all 0.0928
_refine_ls_R_factor_gt 0.0614
_refine_ls_shift/su_max 0.000
_refine_ls_shift/su_mean 0.000
_refine_ls_structure_factor_coef Fsqd
_refine_ls_weighting_details 'calc w=1/[\s^2^(Fo^2^)+(0.0617P)^2^+0.3484P] where P=(Fo^2^+2Fc^2^)/3'
_refine_ls_weighting_scheme calc
_refine_ls_wR_factor_gt 0.1408
_refine_ls_wR_factor_ref 0.1579
_reflns_number_gt 4066
_reflns_number_total 6030
_reflns_threshold_expression I>2\s(I)
_cod_data_source_file pr2007.cif
_cod_data_source_block I
_cod_original_cell_volume 1957.07(13)
_cod_original_sg_symbol_H-M 'P 21/c'
_cod_database_code 2213929
_cod_database_fobs_code 2213929

loop_
_symmetry_equiv_pos_as_xyz
'x, y, z'
'-x, y+1/2, -z+1/2'
'-x, -y, -z'
'x, -y-1/2, z-1/2'

loop_
_atom_site_type_symbol
_atom_site_label
_atom_site_fract_x
_atom_site_fract_y
_atom_site_fract_z
_atom_site_U_iso_or_equiv
_atom_site_adp_type
_atom_site_calc_flag
_atom_site_refinement_flags
_atom_site_occupancy
S S1 0.37081(7) 0.69551(3) 0.82111(3) 0.05795(16) Uani d . 1
N N1 0.3545(2) 0.83749(9) 0.78096(10) 0.0566(4) Uani d . 1
N N2 0.4926(2) 0.81453(8) 0.93115(10) 0.0557(4) Uani d . 1
N N3 0.5473(2) 0.75832(8) 0.98215(10) 0.0527(4) Uani d . 1
N N4 0.7793(2) 0.75137(9) 1.20724(10) 0.0578(4) Uani d . 1
O O1 0.0671(2) 0.67194(9) 0.48080(10) 0.0774(4) Uani d . 1
C C1 0.4071(2) 0.79093(10) 0.84656(12) 0.0519(4) Uani d . 1
C C2 0.2813(2) 0.79888(10) 0.70340(12) 0.0516(4) Uani d . 1
C C3 0.2172(3) 0.83149(11) 0.61945(13) 0.0607(5) Uani d . 1
H H3 0.2209 0.8829 0.6123 0.073 Uiso calc R 1
C C4 0.1489(3) 0.78663(12) 0.54805(13) 0.0628(5) Uani d . 1
H H4 0.1072 0.8080 0.4920 0.075 Uiso calc R 1
C C5 0.1406(3) 0.70922(12) 0.55776(12) 0.0592(5) Uani d . 1
C C6 0.2043(3) 0.67535(11) 0.63960(13) 0.0588(5) Uani d . 1
H H6 0.1991 0.6239 0.6464 0.071 Uiso calc R 1
C C7 0.2768(2) 0.72130(10) 0.71155(12) 0.0523(4) Uani d . 1
C C8 0.6339(3) 0.77536(10) 1.06685(12) 0.0525(4) Uani d . 1
C C9 0.6654(3) 0.84584(11) 1.11303(13) 0.0557(4) Uani d . 1
C C10 0.6231(3) 0.92029(11) 1.09040(16) 0.0679(5) Uani d . 1
H H10 0.5605 0.9328 1.0334 0.081 Uiso calc R 1
C C11 0.6762(4) 0.97472(13) 1.15439(17) 0.0832(7) Uani d . 1
H H11 0.6474 1.0243 1.1406 0.100 Uiso calc R 1
C C12 0.7717(4) 0.95633(15) 1.23891(18) 0.0900(8) Uani d . 1
H H12 0.8087 0.9942 1.2802 0.108 Uiso calc R 1
C C13 0.8137(3) 0.88324(14) 1.26380(15) 0.0776(6) Uani d . 1
H H13 0.8768 0.8713 1.3209 0.093 Uiso calc R 1
C C14 0.7573(3) 0.82845(12) 1.19971(13) 0.0591(5) Uani d . 1
C C15 0.7060(2) 0.71863(11) 1.12726(12) 0.0519(4) Uani d . 1
C C16 0.7093(2) 0.63798(10) 1.11042(12) 0.0541(4) Uani d . 1
C C17 0.7517(3) 0.61225(12) 1.02897(13) 0.0619(5) Uani d . 1
H H17 0.7755 0.6463 0.9857 0.074 Uiso calc R 1
C C18 0.7587(3) 0.53674(13) 1.01164(16) 0.0761(6) Uani d . 1
H H18 0.7895 0.5204 0.9574 0.091 Uiso calc R 1
C C19 0.7206(4) 0.48555(13) 1.07399(18) 0.0857(7) Uani d . 1
H H19 0.7254 0.4347 1.0622 0.103 Uiso calc R 1
C C20 0.6754(4) 0.51037(13) 1.15380(17) 0.0815(7) Uani d . 1
H H20 0.6480 0.4760 1.1959 0.098 Uiso calc R 1
C C21 0.6699(3) 0.58546(12) 1.17243(14) 0.0657(5) Uani d . 1
H H21 0.6394 0.6012 1.2270 0.079 Uiso calc R 1
C C22 0.8774(3) 0.71514(14) 1.28809(13) 0.0709(6) Uani d . 1
H H22A 0.7941 0.7066 1.3297 0.106 Uiso calc R 1
H H22B 0.9763 0.7466 1.3158 0.106 Uiso calc R 1
H H22C 0.9264 0.6684 1.2720 0.106 Uiso calc R 1
C C23 0.0573(4) 0.59327(14) 0.48466(18) 0.0901(8) Uani d . 1
H H23A 0.1789 0.5732 0.5020 0.135 Uiso calc R 1
H H23B 0.0040 0.5742 0.4264 0.135 Uiso calc R 1
H H23C -0.0178 0.5790 0.5282 0.135 Uiso calc R 1

loop_
_atom_site_aniso_label
_atom_site_aniso_U_11
_atom_site_aniso_U_22
_atom_site_aniso_U_33
_atom_site_aniso_U_12
_atom_site_aniso_U_13
_atom_site_aniso_U_23
S1 0.0734(3) 0.0482(3) 0.0510(3) 0.0043(2) 0.0068(2) 0.00604(19)
N1 0.0657(10) 0.0520(8) 0.0513(8) 0.0009(7) 0.0081(7) 0.0062(7)
N2 0.0625(9) 0.0537(8) 0.0503(8) -0.0019(7) 0.0083(7) 0.0036(7)
N3 0.0551(9) 0.0549(9) 0.0479(8) -0.0004(6) 0.0082(6) 0.0027(6)
N4 0.0576(9) 0.0700(10) 0.0451(8) -0.0031(7) 0.0070(7) 0.0003(7)
O1 0.0893(11) 0.0832(11) 0.0554(8) -0.0026(8) -0.0007(7) -0.0089(7)
C1 0.0541(10) 0.0503(10) 0.0519(9) 0.0001(7) 0.0108(7) 0.0032(7)
C2 0.0537(10) 0.0522(10) 0.0493(9) 0.0030(8) 0.0098(7) 0.0054(7)
C3 0.0692(12) 0.0563(11) 0.0556(10) 0.0050(9) 0.0077(9) 0.0100(8)
C4 0.0662(12) 0.0712(12) 0.0493(10) 0.0074(10) 0.0049(9) 0.0085(9)
C5 0.0551(10) 0.0709(12) 0.0516(10) 0.0020(9) 0.0092(8) -0.0039(9)
C6 0.0647(12) 0.0552(10) 0.0569(11) 0.0017(8) 0.0108(9) -0.0002(8)
C7 0.0554(10) 0.0512(9) 0.0512(9) 0.0055(8) 0.0113(8) 0.0053(8)
C8 0.0548(10) 0.0530(10) 0.0498(9) -0.0020(8) 0.0092(7) 0.0008(8)
C9 0.0576(10) 0.0568(10) 0.0552(10) -0.0059(8) 0.0162(8) -0.0042(8)
C10 0.0791(14) 0.0556(11) 0.0718(13) -0.0046(10) 0.0208(11) -0.0021(10)
C11 0.112(2) 0.0576(13) 0.0857(17) -0.0083(12) 0.0344(15) -0.0120(12)
C12 0.122(2) 0.0741(16) 0.0787(16) -0.0263(14) 0.0316(15) -0.0281(13)
C13 0.0914(16) 0.0848(16) 0.0582(12) -0.0156(13) 0.0175(11) -0.0149(11)
C14 0.0628(11) 0.0640(12) 0.0525(10) -0.0085(9) 0.0155(8) -0.0082(8)
C15 0.0514(9) 0.0580(10) 0.0464(9) -0.0013(8) 0.0088(7) -0.0003(8)
C16 0.0513(10) 0.0558(10) 0.0550(10) 0.0032(8) 0.0085(7) 0.0038(8)
C17 0.0670(12) 0.0622(11) 0.0576(11) -0.0019(9) 0.0132(9) 0.0000(9)
C18 0.0928(17) 0.0668(13) 0.0719(14) 0.0024(12) 0.0228(12) -0.0084(11)
C19 0.109(2) 0.0576(13) 0.0934(18) 0.0086(12) 0.0248(15) 0.0002(12)
C20 0.1024(18) 0.0588(13) 0.0873(16) 0.0091(12) 0.0277(14) 0.0176(12)
C21 0.0734(13) 0.0624(12) 0.0639(12) 0.0094(10) 0.0194(10) 0.0085(9)
C22 0.0634(12) 0.0986(16) 0.0484(10) -0.0023(11) 0.0027(9) 0.0070(10)
C23 0.111(2) 0.0790(16) 0.0764(16) -0.0055(14) 0.0056(14) -0.0219(13)

loop_
_atom_type_symbol
_atom_type_description
_atom_type_scat_dispersion_real
_atom_type_scat_dispersion_imag
_atom_type_scat_source
C C 0.0033 0.0016 'International Tables Vol C Tables 4.2.6.8 and 6.1.1.4'
H H 0.0000 0.0000 'International Tables Vol C Tables 4.2.6.8 and 6.1.1.4'
N N 0.0061 0.0033 'International Tables Vol C Tables 4.2.6.8 and 6.1.1.4'
O O 0.0106 0.0060 'International Tables Vol C Tables 4.2.6.8 and 6.1.1.4'
S S 0.1246 0.1234 'International Tables Vol C Tables 4.2.6.8 and 6.1.1.4'

loop_
_geom_angle_atom_site_label_1
_geom_angle_atom_site_label_2
_geom_angle_atom_site_label_3
_geom_angle
C7 S1 C1 88.22(9)
C1 N1 C2 109.95(16)
N3 N2 C1 110.79(15)
N2 N3 C8 115.56(15)
C15 N4 C14 109.37(16)
C15 N4 C22 127.56(18)
C14 N4 C22 122.97(17)
C5 O1 C23 117.98(18)
N1 C1 N2 122.04(17)
N1 C1 S1 116.34(14)
N2 C1 S1 121.59(13)
N1 C2 C7 115.84(15)
N1 C2 C3 125.08(17)
C7 C2 C3 119.07(17)
C4 C3 C2 119.05(19)
C4 C3 H3 120.5
C2 C3 H3 120.5
C3 C4 C5 121.26(18)
C3 C4 H4 119.4
C5 C4 H4 119.4
O1 C5 C6 124.43(19)
O1 C5 C4 114.55(17)
C6 C5 C4 121.03(18)
C5 C6 C7 117.36(18)
C5 C6 H6 121.3
C7 C6 H6 121.3
C6 C7 C2 122.20(17)
C6 C7 S1 128.15(15)
C2 C7 S1 109.65(14)
N3 C8 C15 120.56(17)
N3 C8 C9 131.32(17)
C15 C8 C9 108.09(16)
C14 C9 C10 119.48(18)
C14 C9 C8 105.45(17)
C10 C9 C8 135.06(19)
C11 C10 C9 118.7(2)
C11 C10 H10 120.7
C9 C10 H10 120.7
C10 C11 C12 120.8(2)
C10 C11 H11 119.6
C12 C11 H11 119.6
C13 C12 C11 122.0(2)
C13 C12 H12 119.0
C11 C12 H12 119.0
C12 C13 C14 117.1(2)
C12 C13 H13 121.5
C14 C13 H13 121.5
C13 C14 N4 128.9(2)
C13 C14 C9 122.0(2)
N4 C14 C9 109.16(16)
N4 C15 C8 107.93(17)
N4 C15 C16 124.03(16)
C8 C15 C16 128.03(16)
C21 C16 C17 117.93(19)
C21 C16 C15 122.69(17)
C17 C16 C15 119.38(17)
C18 C17 C16 120.8(2)
C18 C17 H17 119.6
C16 C17 H17 119.6
C19 C18 C17 120.5(2)
C19 C18 H18 119.7
C17 C18 H18 119.7
C20 C19 C18 119.1(2)
C20 C19 H19 120.4
C18 C19 H19 120.4
C19 C20 C21 121.0(2)
C19 C20 H20 119.5
C21 C20 H20 119.5
C20 C21 C16 120.6(2)
C20 C21 H21 119.7
C16 C21 H21 119.7
N4 C22 H22A 109.5
N4 C22 H22B 109.5
H22A C22 H22B 109.5
N4 C22 H22C 109.5
H22A C22 H22C 109.5
H22B C22 H22C 109.5
O1 C23 H23A 109.5
O1 C23 H23B 109.5
H23A C23 H23B 109.5
O1 C23 H23C 109.5
H23A C23 H23C 109.5
H23B C23 H23C 109.5

loop_
_geom_bond_atom_site_label_1
_geom_bond_atom_site_label_2
_geom_bond_distance
S1 C1 1.7639(19)
S1 C7 1.7380(18)
N1 C1 1.300(2)
N2 N3 1.289(2)
N2 C1 1.386(2)
N3 C8 1.359(2)
N4 C15 1.365(2)
N4 C14 1.394(3)
N4 C22 1.457(2)
O1 C5 1.366(2)
O1 C23 1.414(3)
C2 N1 1.385(2)
C2 C7 1.398(3)
C2 C3 1.399(2)
C3 C4 1.367(3)
C3 H3 0.9300
C4 H4 0.9300
C5 C4 1.398(3)
C6 C5 1.381(3)
C6 H6 0.9300
C7 C6 1.392(3)
C8 C9 1.442(3)
C9 C10 1.400(3)
C10 C11 1.380(3)
C10 H10 0.9300
C11 H11 0.9300
C12 C11 1.384(4)
C12 H12 0.9300
C13 C12 1.384(4)
C13 H13 0.9300
C14 C13 1.390(3)
C14 C9 1.398(3)
C15 C8 1.407(3)
C15 C16 1.469(3)
C16 C21 1.390(3)
C16 C17 1.392(3)
C17 C18 1.382(3)
C17 H17 0.9300
C18 H18 0.9300
C19 C18 1.374(3)
C19 C20 1.372(3)
C19 H19 0.9300
C20 H20 0.9300
C21 C20 1.377(3)
C21 H21 0.9300
C22 H22A 0.9600
C22 H22B 0.9600
C22 H22C 0.9600
C23 H23A 0.9600
C23 H23B 0.9600
C23 H23C 0.9600

loop_
_geom_torsion_atom_site_label_1
_geom_torsion_atom_site_label_2
_geom_torsion_atom_site_label_3
_geom_torsion_atom_site_label_4
_geom_torsion
C7 S1 C1 N1 0.24(15)
C7 S1 C1 N2 -177.69(15)
C1 S1 C7 C6 -179.36(18)
C1 S1 C7 C2 0.23(14)
C2 N1 C1 N2 177.29(16)
C2 N1 C1 S1 -0.6(2)
C1 N2 N3 C8 179.80(15)
N3 N2 C1 S1 3.9(2)
N3 N2 C1 N1 -173.94(16)
N2 N3 C8 C15 -177.45(16)
N2 N3 C8 C9 4.9(3)
C15 N4 C14 C13 -178.9(2)
C22 N4 C14 C13 -2.5(3)
C15 N4 C14 C9 0.8(2)
C22 N4 C14 C9 177.20(17)
C14 N4 C15 C8 -0.4(2)
C22 N4 C15 C8 -176.66(17)
C14 N4 C15 C16 178.41(16)
C22 N4 C15 C16 2.2(3)
C23 O1 C5 C6 -0.8(3)
C23 O1 C5 C4 178.8(2)
N1 C2 C7 C6 178.97(17)
C3 C2 C7 C6 -2.4(3)
N1 C2 C7 S1 -0.7(2)
C3 C2 C7 S1 178.02(14)
C7 C2 N1 C1 0.8(2)
C3 C2 N1 C1 -177.75(18)
N1 C2 C3 C4 179.63(18)
C7 C2 C3 C4 1.1(3)
C2 C3 C4 C5 0.6(3)
O1 C5 C4 C3 179.23(18)
C6 C5 C4 C3 -1.2(3)
C7 C6 C5 O1 179.51(17)
C7 C6 C5 C4 0.0(3)
C2 C7 C6 C5 1.8(3)
S1 C7 C6 C5 -178.65(14)
N3 C8 C9 C14 178.39(19)
C15 C8 C9 C14 0.5(2)
N3 C8 C9 C10 -0.4(4)
C15 C8 C9 C10 -178.3(2)
C14 C9 C10 C11 0.9(3)
C8 C9 C10 C11 179.6(2)
C9 C10 C11 C12 0.9(4)
C13 C12 C11 C10 -1.7(4)
C14 C13 C12 C11 0.6(4)
C13 C14 C9 C10 -2.0(3)
N4 C14 C9 C10 178.27(17)
C13 C14 C9 C8 178.93(18)
N4 C14 C9 C8 -0.8(2)
N4 C14 C13 C12 -179.1(2)
C9 C14 C13 C12 1.2(3)
C8 C15 C16 C17 41.5(3)
N4 C15 C8 N3 -178.21(15)
C16 C15 C8 N3 3.0(3)
N4 C15 C8 C9 -0.1(2)
C16 C15 C8 C9 -178.83(17)
N4 C15 C16 C21 43.6(3)
C8 C15 C16 C21 -137.8(2)
N4 C15 C16 C17 -137.05(19)
C21 C16 C17 C18 -1.7(3)
C15 C16 C17 C18 178.99(19)
C17 C16 C21 C20 0.9(3)
C15 C16 C21 C20 -179.8(2)
C16 C17 C18 C19 1.2(4)
C20 C19 C18 C17 0.0(4)
C18 C19 C20 C21 -0.8(4)
C16 C21 C20 C19 0.3(4)

loop_
_cod_related_entry_id
_cod_related_entry_database
_cod_related_entry_code
1 ChemSpider 21184906
